data_4325803
loop_
_publ_author_name
'Tetsuya Kambe'
'Satoru Tsukada'
'Ryota Sakamoto'
'Hiroshi Nishihara'

_publ_section_title
;
 Expanding Family of \p-Conjugated Trinuclear Dithiolenes: The Cases of
 Group 8 (RuII) and 10 (NiII and PtII) Metals
;
_journal_name_full 'Inorganic Chemistry'
_journal_page_first 6856
_journal_page_last 6858
_journal_paper_doi 10.1021/ic200766p
_journal_volume 50
_journal_year 2011
_chemical_formula_sum 'C48 H66 Ru3 S6'
_chemical_formula_weight 1138.58
_space_group_IT_number 148
_symmetry_cell_setting trigonal
_symmetry_space_group_name_Hall '-R 3'
_symmetry_space_group_name_H-M 'R -3 :H'
_audit_creation_date 2011-04-12T16:57:30-00:00
_audit_creation_method 'WinGX routine CIF_UPDATE'
_cell_angle_alpha 90
_cell_angle_beta 90
_cell_angle_gamma 120
_cell_formula_units_Z 18
_cell_length_a 38.225(8)
_cell_length_b 38.225(8)
_cell_length_c 16.718(4)
_cell_measurement_reflns_used 11908
_cell_measurement_temperature 113(2)
_cell_measurement_theta_max 27.4758
_cell_measurement_theta_min 3.1974
_cell_volume 21155(8)
_computing_cell_refinement 'CrystalClear (Rigaku/MSC Inc., 2006)'
_computing_data_collection 'CrystalClear (Rigaku/MSC Inc., 2006)'
_computing_data_reduction 'CrystalClear (Rigaku/MSC Inc., 2006)'
_computing_structure_refinement 'SHELXL-97 (Sheldrick, 1997)'
_computing_structure_solution
;
        ????
;
_diffrn_ambient_temperature 113
_diffrn_measured_fraction_theta_full 0.997
_diffrn_measured_fraction_theta_max 0.997
_diffrn_measurement_device
;
        Saturn724 (4x4 bin mode)
;
_diffrn_measurement_method dtprofit.ref
_diffrn_radiation_type MoK\a
_diffrn_radiation_wavelength 0.7107
_diffrn_reflns_av_R_equivalents 0.1417
_diffrn_reflns_limit_h_max 47
_diffrn_reflns_limit_h_min -43
_diffrn_reflns_limit_k_max 49
_diffrn_reflns_limit_k_min -49
_diffrn_reflns_limit_l_max 20
_diffrn_reflns_limit_l_min -21
_diffrn_reflns_number 56461
_diffrn_reflns_theta_full 27.48
_diffrn_reflns_theta_max 27.48
_diffrn_reflns_theta_min 3.2
_exptl_absorpt_coefficient_mu 1.251
_exptl_absorpt_correction_T_max 0.9679
_exptl_absorpt_correction_T_min 0.8454
_exptl_absorpt_correction_type numerical
_exptl_crystal_colour Red
_exptl_crystal_density_diffrn 1.609
_exptl_crystal_description Block
_exptl_crystal_F_000 10476
_exptl_crystal_size_max 0.2
_exptl_crystal_size_mid 0.2
_exptl_crystal_size_min 0.2
_refine_diff_density_max 1.66
_refine_diff_density_min -0.882
_refine_ls_extinction_method none
_refine_ls_goodness_of_fit_ref 1.22
_refine_ls_hydrogen_treatment mixed
_refine_ls_matrix_type full
_refine_ls_number_parameters 496
_refine_ls_number_reflns 10770
_refine_ls_number_restraints 0
_refine_ls_restrained_S_all 1.22
_refine_ls_R_factor_gt 0.1351
_refine_ls_shift/su_max 0.012
_refine_ls_structure_factor_coef Fsqd
_refine_ls_weighting_details 'calc w=1/[\s^2^(Fo^2^)+(0.0516P)^2^+865.8843P] where P=(Fo^2^+2Fc^2^)/3'
_refine_ls_weighting_scheme calc
_refine_ls_wR_factor_ref 0.2568
_reflns_number_gt 8098
_reflns_number_total 10770
_reflns_threshold_expression >2sigma(I)
_cod_data_source_file ic200766p_si_002_1.cif
_cod_data_source_block 6-C6H12
_cod_original_sg_symbol_H-M 'R -3'
_cod_database_code 4325803

loop_
_symmetry_equiv_pos_as_xyz
'x, y, z'
'-y, x-y, z'
'-x+y, -x, z'
'x+2/3, y+1/3, z+1/3'
'-y+2/3, x-y+1/3, z+1/3'
'-x+y+2/3, -x+1/3, z+1/3'
'x+1/3, y+2/3, z+2/3'
'-y+1/3, x-y+2/3, z+2/3'
'-x+y+1/3, -x+2/3, z+2/3'
'-x, -y, -z'
'y, -x+y, -z'
'x-y, x, -z'
'-x+2/3, -y+1/3, -z+1/3'
'y+2/3, -x+y+1/3, -z+1/3'
'x-y+2/3, x+1/3, -z+1/3'
'-x+1/3, -y+2/3, -z+2/3'
'y+1/3, -x+y+2/3, -z+2/3'
'x-y+1/3, x+2/3, -z+2/3'

loop_
_atom_site_label
_atom_site_type_symbol
_atom_site_fract_x
_atom_site_fract_y
_atom_site_fract_z
_atom_site_U_iso_or_equiv
_atom_site_adp_type
_atom_site_occupancy
_atom_site_calc_flag
_atom_site_refinement_flags
Ru2 Ru 0.59616(3) 0.99089(3) 0.81302(6) 0.0278(2) Uani 1 d .
Ru1 Ru 0.58481(3) 1.11085(3) 0.46290(6) 0.0331(3) Uani 1 d .
Ru3 Ru 0.74581(3) 1.21470(3) 0.78403(6) 0.0321(3) Uani 1 d .
S004 S 0.64001(9) 1.05668(9) 0.83881(16) 0.0272(6) Uani 1 d .
S005 S 0.70672(9) 1.19939(9) 0.67340(18) 0.0322(7) Uani 1 d .
S006 S 0.70329(9) 1.15121(9) 0.82598(17) 0.0296(6) Uani 1 d .
S007 S 0.63905(9) 1.15438(9) 0.53589(17) 0.0298(6) Uani 1 d .
S008 S 0.58356(9) 1.01166(9) 0.69551(17) 0.0287(6) Uani 1 d .
S009 S 0.58092(9) 1.06230(9) 0.54479(17) 0.0301(6) Uani 1 d .
C010 C 0.6417(3) 1.0840(3) 0.7534(6) 0.020(2) Uani 1 d .
C011 C 0.7745(4) 1.2792(4) 0.8169(8) 0.045(3) Uani 1 d .
C012 C 0.5206(3) 1.0851(4) 0.4321(7) 0.034(3) Uani 1 d .
C013 C 0.8042(4) 1.2251(4) 0.8215(9) 0.043(3) Uani 1 d .
C014 C 0.6690(3) 1.1257(3) 0.7475(6) 0.025(2) Uani 1 d .
C015 C 0.6054(4) 0.9674(3) 0.9294(6) 0.031(3) Uani 1 d .
C016 C 0.7698(4) 1.2548(4) 0.8872(8) 0.042(3) Uani 1 d .
C017 C 0.6161(3) 1.0643(3) 0.6915(7) 0.026(2) Uani 1 d .
C018 C 0.5618(4) 0.9246(4) 0.7893(8) 0.042(3) Uani 1 d .
C019 C 0.5421(4) 0.9336(4) 0.8492(7) 0.033(3) Uani 1 d .
C020 C 0.7819(4) 1.2038(4) 0.9632(8) 0.047(4) Uani 1 d .
H02A H 0.7741 1.2135 1.009 0.071 Uiso 1 calc R
H02B H 0.8072 1.2051 0.9737 0.071 Uiso 1 calc R
H02C H 0.7616 1.1763 0.9526 0.071 Uiso 1 calc R
C021 C 0.6156(3) 1.0861(3) 0.6227(6) 0.022(2) Uani 1 d .
C022 C 0.6422(3) 1.1275(3) 0.6177(6) 0.023(2) Uani 1 d .
C023 C 0.6705(3) 1.1482(3) 0.6810(7) 0.027(2) Uani 1 d .
C024 C 0.6040(4) 0.9387(4) 0.7950(7) 0.034(3) Uani 1 d .
C025 C 0.6257(4) 0.9603(4) 0.8641(7) 0.034(3) Uani 1 d .
C026 C 0.5638(4) 0.9559(4) 0.9190(7) 0.035(3) Uani 1 d .
C027 C 0.5907(5) 1.2005(4) 0.4267(11) 0.071(5) Uani 1 d .
H02D H 0.6179 1.2108 0.4449 0.106 Uiso 1 calc R
H02E H 0.5752 1.2041 0.4678 0.106 Uiso 1 calc R
H02F H 0.5907 1.2147 0.3794 0.106 Uiso 1 calc R
C028 C 0.8180(4) 1.1940(4) 0.8190(9) 0.045(3) Uani 1 d .
H02G H 0.8455 1.2062 0.8373 0.067 Uiso 1 calc R
H02H H 0.8163 1.1846 0.7651 0.067 Uiso 1 calc R
H02I H 0.801 1.1716 0.853 0.067 Uiso 1 calc R
C029 C 0.5748(4) 1.1022(5) 0.3315(7) 0.050(4) Uani 1 d .
C030 C 0.8323(4) 1.2459(5) 0.6775(8) 0.049(4) Uani 1 d .
H03A H 0.8224 1.252 0.6298 0.074 Uiso 1 calc R
H03B H 0.8279 1.219 0.6741 0.074 Uiso 1 calc R
H03C H 0.8607 1.2647 0.683 0.074 Uiso 1 calc R
C031 C 0.5416(4) 0.9642(4) 0.9834(7) 0.041(3) Uani 1 d .
H03D H 0.5228 0.9708 0.9594 0.062 Uiso 1 calc R
H03E H 0.5606 0.9865 1.0155 0.062 Uiso 1 calc R
H03F H 0.5273 0.9407 1.0164 0.062 Uiso 1 calc R
C032 C 0.5905(4) 1.1438(5) 0.3495(8) 0.048(4) Uani 1 d .
C033 C 0.6285(4) 0.9898(4) 1.0025(7) 0.040(3) Uani 1 d .
H03G H 0.64 1.0183 0.9941 0.06 Uiso 1 calc R
H03H H 0.6497 0.9838 1.0125 0.06 Uiso 1 calc R
H03I H 0.6106 0.9815 1.0475 0.06 Uiso 1 calc R
C034 C 0.5396(5) 0.9017(4) 0.7148(8) 0.047(4) Uani 1 d .
H03J H 0.5122 0.8962 0.7166 0.07 Uiso 1 calc R
H03K H 0.5397 0.8766 0.7122 0.07 Uiso 1 calc R
H03L H 0.5527 0.9176 0.6683 0.07 Uiso 1 calc R
C035 C 0.5931(5) 1.0890(6) 0.2662(8) 0.060(4) Uani 1 d .
H03M H 0.5835 1.0921 0.215 0.091 Uiso 1 calc R
H03N H 0.5854 1.0612 0.2741 0.091 Uiso 1 calc R
H03O H 0.622 1.1054 0.268 0.091 Uiso 1 calc R
C036 C 0.7958(4) 1.2767(4) 0.7515(7) 0.042(3) Uani 1 d .
C037 C 0.7569(5) 1.3070(4) 0.8188(10) 0.057(4) Uani 1 d .
H03P H 0.7778 1.3339 0.8317 0.085 Uiso 1 calc R
H03Q H 0.7361 1.2977 0.8586 0.085 Uiso 1 calc R
H03R H 0.7457 1.3069 0.7674 0.085 Uiso 1 calc R
C038 C 0.5229(4) 1.0277(4) 0.3548(9) 0.051(4) Uani 1 d .
H03S H 0.545 1.0227 0.3484 0.077 Uiso 1 calc R
H03T H 0.5073 1.0206 0.3064 0.077 Uiso 1 calc R
H03U H 0.506 1.0117 0.3983 0.077 Uiso 1 calc R
C039 C 0.5178(5) 1.1385(5) 0.5137(9) 0.054(4) Uani 1 d .
H03V H 0.4933 1.1362 0.4932 0.081 Uiso 1 calc R
H03W H 0.536 1.166 0.5289 0.081 Uiso 1 calc R
H03$ H 0.5117 1.1213 0.5596 0.081 Uiso 1 calc R
C040 C 0.4982(4) 0.9214(4) 0.8406(9) 0.047(4) Uani 1 d .
H04A H 0.4938 0.9421 0.8628 0.07 Uiso 1 calc R
H04B H 0.4818 0.8965 0.8684 0.07 Uiso 1 calc R
H04C H 0.491 0.9179 0.7849 0.07 Uiso 1 calc R
C041 C 0.8097(4) 1.2493(4) 0.7505(8) 0.039(3) Uani 1 d .
C042 C 0.7863(3) 1.2298(4) 0.8911(7) 0.032(3) Uani 1 d .
C043 C 0.5373(4) 1.1258(4) 0.4497(8) 0.044(3) Uani 1 d .
C044 C 0.6703(4) 0.9764(4) 0.8708(8) 0.042(3) Uani 1 d .
H04D H 0.675 0.9561 0.8937 0.063 Uiso 1 calc R
H04E H 0.6821 1 0.9043 0.063 Uiso 1 calc R
H04F H 0.6823 0.9835 0.8185 0.063 Uiso 1 calc R
C045 C 0.5719(5) 1.1557(5) 0.4078(10) 0.056(4) Uani 1 d .
C046 C 0.8015(5) 1.3031(5) 0.6778(9) 0.061(4) Uani 1 d .
H04G H 0.793 1.3221 0.6902 0.091 Uiso 1 calc R
H04H H 0.7857 1.2862 0.6342 0.091 Uiso 1 calc R
H04I H 0.8295 1.3173 0.6628 0.091 Uiso 1 calc R
C047 C 0.5393(4) 1.0723(4) 0.3728(7) 0.038(3) Uani 1 d .
C048 C 0.7463(5) 1.2584(5) 0.9594(9) 0.059(4) Uani 1 d .
H04J H 0.7254 1.2632 0.9403 0.089 Uiso 1 calc R
H04K H 0.7645 1.2805 0.9928 0.089 Uiso 1 calc R
H04L H 0.7345 1.2338 0.9898 0.089 Uiso 1 calc R
C049 C 0.4841(4) 1.0538(4) 0.4767(8) 0.051(4) Uani 1 d .
H04M H 0.4923 1.0486 0.5275 0.076 Uiso 1 calc R
H04N H 0.4711 1.0293 0.4461 0.076 Uiso 1 calc R
H04O H 0.4656 1.0635 0.4849 0.076 Uiso 1 calc R
C050 C 0.6248(5) 0.9300(4) 0.7289(8) 0.050(4) Uani 1 d .
H05A H 0.6535 0.9466 0.735 0.075 Uiso 1 calc R
H05B H 0.6167 0.9357 0.6785 0.075 Uiso 1 calc R
H05C H 0.6175 0.9021 0.7308 0.075 Uiso 1 calc R
C051 C 0.6271(5) 1.1743(6) 0.3057(11) 0.089(7) Uani 1 d .
H05D H 0.6411 1.1984 0.3374 0.133 Uiso 1 calc R
H05E H 0.6191 1.1807 0.2558 0.133 Uiso 1 calc R
H05F H 0.6446 1.1636 0.2956 0.133 Uiso 1 calc R
C107 C 0.7043(13) 0.3409(14) 0.645(3) 0.34(4) Uani 1 d .
H10A H 0.7287 0.346 0.6176 0.405 Uiso 1 calc R
H10B H 0.7104 0.3421 0.7021 0.405 Uiso 1 calc R
C101 C 0.6755(15) 0.2999(13) 0.630(3) 0.215(19) Uani 1 d .
H10C H 0.6801 0.2822 0.6643 0.258 Uiso 1 calc R
H10D H 0.6773 0.2932 0.5746 0.258 Uiso 1 calc R

loop_
_atom_site_aniso_label
_atom_site_aniso_U_11
_atom_site_aniso_U_22
_atom_site_aniso_U_33
_atom_site_aniso_U_23
_atom_site_aniso_U_13
_atom_site_aniso_U_12
Ru2 0.0312(5) 0.0268(5) 0.0254(5) 0.0026(4) -0.0019(4) 0.0144(4)
Ru1 0.0323(5) 0.0377(6) 0.0279(5) 0.0041(4) -0.0031(4) 0.0164(5)
Ru3 0.0292(5) 0.0276(5) 0.0319(5) -0.0018(4) -0.0051(4) 0.0085(4)
S004 0.0295(15) 0.0279(15) 0.0234(13) 0.0029(11) -0.0016(11) 0.0137(12)
S005 0.0325(16) 0.0267(15) 0.0311(15) 0.0027(12) -0.0044(13) 0.0100(13)
S006 0.0281(15) 0.0264(14) 0.0262(14) -0.0016(11) -0.0062(12) 0.0076(12)
S007 0.0294(15) 0.0265(15) 0.0287(15) 0.0062(12) -0.0029(12) 0.0104(12)
S008 0.0338(16) 0.0251(14) 0.0246(14) 0.0007(11) -0.0029(12) 0.0128(13)
S009 0.0317(15) 0.0318(16) 0.0257(14) 0.0014(12) -0.0047(12) 0.0150(13)
C010 0.024(5) 0.024(5) 0.016(5) 0.001(4) -0.002(4) 0.015(5)
C011 0.051(9) 0.036(7) 0.040(8) -0.003(6) -0.011(7) 0.015(7)
C012 0.026(6) 0.060(9) 0.022(6) 0.002(6) -0.005(5) 0.027(6)
C013 0.038(7) 0.040(8) 0.052(8) -0.004(6) -0.011(6) 0.020(6)
C014 0.017(5) 0.033(6) 0.022(5) -0.004(5) -0.008(4) 0.010(5)
C015 0.043(7) 0.027(6) 0.019(5) 0.004(5) 0.000(5) 0.016(6)
C016 0.030(7) 0.032(7) 0.035(7) -0.006(6) -0.001(5) -0.005(6)
C017 0.032(6) 0.022(5) 0.027(6) 0.005(4) 0.004(5) 0.016(5)
C018 0.059(9) 0.020(6) 0.044(8) -0.005(5) -0.020(7) 0.017(6)
C019 0.041(7) 0.038(7) 0.024(6) 0.006(5) 0.004(5) 0.022(6)
C020 0.046(8) 0.045(8) 0.030(7) -0.002(6) -0.010(6) 0.008(7)
C021 0.030(6) 0.028(6) 0.016(5) -0.002(4) -0.007(4) 0.021(5)
C022 0.028(6) 0.026(6) 0.022(5) 0.006(4) 0.006(4) 0.020(5)
C023 0.020(5) 0.026(6) 0.038(6) -0.004(5) 0.000(5) 0.013(5)
C024 0.037(7) 0.025(6) 0.036(7) 0.001(5) -0.003(5) 0.012(5)
C025 0.038(7) 0.035(7) 0.030(6) 0.007(5) -0.008(5) 0.018(6)
C026 0.052(8) 0.031(6) 0.027(6) 0.012(5) 0.008(6) 0.024(6)
C027 0.079(12) 0.037(9) 0.093(14) 0.004(9) -0.031(10) 0.027(9)
C028 0.028(7) 0.052(8) 0.052(8) -0.015(7) -0.015(6) 0.019(6)
C029 0.047(8) 0.101(13) 0.018(6) 0.011(7) -0.001(6) 0.050(9)
C030 0.040(8) 0.061(10) 0.038(8) -0.006(7) 0.002(6) 0.018(7)
C031 0.058(9) 0.043(8) 0.032(7) 0.003(6) 0.007(6) 0.033(7)
C032 0.048(9) 0.058(9) 0.030(7) 0.020(7) -0.005(6) 0.021(8)
C033 0.054(8) 0.050(8) 0.030(6) 0.002(6) 0.003(6) 0.037(7)
C034 0.085(11) 0.034(7) 0.034(7) -0.005(6) -0.015(7) 0.039(8)
C035 0.069(11) 0.103(14) 0.024(7) 0.002(8) 0.000(7) 0.054(11)
C036 0.050(8) 0.037(7) 0.025(6) -0.003(5) -0.008(6) 0.010(6)
C037 0.057(10) 0.039(8) 0.071(11) -0.001(8) -0.009(8) 0.021(8)
C038 0.052(9) 0.053(9) 0.056(9) -0.015(7) -0.010(7) 0.031(8)
C039 0.056(9) 0.072(11) 0.056(9) -0.005(8) -0.014(8) 0.048(9)
C040 0.020(6) 0.047(8) 0.050(8) 0.002(7) -0.009(6) 0.000(6)
C041 0.032(7) 0.025(6) 0.039(7) -0.002(5) -0.009(6) -0.001(5)
C042 0.018(6) 0.035(7) 0.033(6) -0.006(5) 0.004(5) 0.007(5)
C043 0.049(8) 0.040(8) 0.041(7) 0.011(6) -0.007(6) 0.020(7)
C044 0.043(8) 0.051(8) 0.041(7) 0.012(6) 0.002(6) 0.030(7)
C045 0.061(10) 0.050(9) 0.062(10) 0.009(8) -0.026(8) 0.031(8)
C046 0.073(11) 0.055(10) 0.050(9) 0.016(8) -0.001(8) 0.028(9)
C047 0.033(7) 0.041(7) 0.024(6) 0.007(5) -0.004(5) 0.007(6)
C048 0.049(9) 0.052(9) 0.050(9) -0.007(7) -0.012(7) 0.005(8)
C049 0.040(8) 0.054(9) 0.042(8) -0.001(7) -0.017(6) 0.011(7)
C050 0.072(11) 0.052(9) 0.038(8) 0.010(7) 0.017(7) 0.039(8)
C051 0.071(12) 0.111(16) 0.066(12) 0.059(12) 0.006(10) 0.032(12)
C107 0.30(5) 0.09(2) 0.47(8) 0.06(4) -0.30(5) -0.01(3)
C101 0.25(5) 0.19(4) 0.29(5) -0.01(4) 0.00(4) 0.17(4)

loop_
_atom_type_symbol
_atom_type_description
_atom_type_scat_dispersion_real
_atom_type_scat_dispersion_imag
_atom_type_scat_source
C C 0.0033 0.0016 'International Tables Vol C Tables 4.2.6.8 and 6.1.1.4'
H H 0 0 'International Tables Vol C Tables 4.2.6.8 and 6.1.1.4'
S S 0.1246 0.1234 'International Tables Vol C Tables 4.2.6.8 and 6.1.1.4'
Ru Ru -1.2594 0.8363 'International Tables Vol C Tables 4.2.6.8 and 6.1.1.4'

loop_
_geom_angle_atom_site_label_1
_geom_angle_atom_site_label_2
_geom_angle_atom_site_label_3
_geom_angle
_geom_angle_site_symmetry_3
C025 Ru2 C024 38.2(4) .
C025 Ru2 C026 68.8(5) .
C024 Ru2 C026 81.1(5) .
C025 Ru2 C019 80.8(5) .
C024 Ru2 C019 67.7(5) .
C026 Ru2 C019 38.1(4) .
C025 Ru2 C018 68.2(5) .
C024 Ru2 C018 37.8(5) .
C026 Ru2 C018 67.5(5) .
C019 Ru2 C018 36.6(5) .
C025 Ru2 C015 38.1(4) .
C024 Ru2 C015 68.4(4) .
C026 Ru2 C015 37.7(5) .
C019 Ru2 C015 67.9(4) .
C018 Ru2 C015 79.7(4) .
C025 Ru2 S008 142.5(3) .
C024 Ru2 S008 110.6(3) .
C026 Ru2 S008 139.8(4) .
C019 Ru2 S008 109.1(3) .
C018 Ru2 S008 97.8(3) .
C015 Ru2 S008 177.0(3) .
C025 Ru2 S004 103.2(3) .
C024 Ru2 S004 132.8(3) .
C026 Ru2 S004 113.8(3) .
C019 Ru2 S004 148.7(3) .
C018 Ru2 S004 170.5(4) .
C015 Ru2 S004 95.9(3) .
S008 Ru2 S004 86.83(11) .
C043 Ru1 C012 37.0(5) .
C043 Ru1 C045 38.0(5) .
C012 Ru1 C045 67.6(5) .
C043 Ru1 C047 67.8(5) .
C012 Ru1 C047 38.1(5) .
C045 Ru1 C047 80.0(5) .
C043 Ru1 C032 67.8(5) .
C012 Ru1 C032 80.0(5) .
C045 Ru1 C032 37.1(6) .
C047 Ru1 C032 67.6(5) .
C043 Ru1 C029 80.4(5) .
C012 Ru1 C029 68.4(5) .
C045 Ru1 C029 67.4(6) .
C047 Ru1 C029 37.8(5) .
C032 Ru1 C029 37.3(6) .
C043 Ru1 S009 124.1(4) .
C012 Ru1 S009 100.0(3) .
C045 Ru1 S009 161.0(5) .
C047 Ru1 S009 99.2(3) .
C032 Ru1 S009 158.8(5) .
C029 Ru1 S009 122.9(5) .
C043 Ru1 S007 116.2(4) .
C012 Ru1 S007 149.7(3) .
C045 Ru1 S007 97.6(4) .
C047 Ru1 S007 169.6(3) .
C032 Ru1 S007 104.4(4) .
C029 Ru1 S007 132.0(4) .
S009 Ru1 S007 86.37(11) .
C013 Ru3 C016 66.9(5) .
C013 Ru3 C041 39.1(5) .
C016 Ru3 C041 80.1(5) .
C013 Ru3 C011 80.3(5) .
C016 Ru3 C011 38.7(5) .
C041 Ru3 C011 67.0(5) .
C013 Ru3 C042 37.2(5) .
C016 Ru3 C042 36.4(5) .
C041 Ru3 C042 68.4(4) .
C011 Ru3 C042 67.8(5) .
C013 Ru3 C036 67.6(5) .
C016 Ru3 C036 67.2(5) .
C041 Ru3 C036 36.6(5) .
C011 Ru3 C036 36.5(5) .
C042 Ru3 C036 79.0(5) .
C013 Ru3 S006 103.4(4) .
C016 Ru3 S006 109.5(4) .
C041 Ru3 S006 135.7(4) .
C011 Ru3 S006 144.4(4) .
C042 Ru3 S006 93.5(3) .
C036 Ru3 S006 170.9(4) .
C013 Ru3 S005 140.7(4) .
C016 Ru3 S005 145.0(4) .
C041 Ru3 S005 109.9(3) .
C011 Ru3 S005 112.7(4) .
C042 Ru3 S005 178.0(3) .
C036 Ru3 S005 100.3(3) .
S006 Ru3 S005 87.05(11) .
C010 S004 Ru2 107.1(4) .
C023 S005 Ru3 106.3(4) .
C014 S006 Ru3 107.4(4) .
C022 S007 Ru1 107.3(4) .
C017 S008 Ru2 106.4(4) .
C021 S009 Ru1 107.7(4) .
C017 C010 C014 119.6(9) .
C017 C010 S004 119.0(8) .
C014 C010 S004 121.4(8) .
C036 C011 C016 118.4(13) .
C036 C011 C037 123.0(13) .
C016 C011 C037 118.6(13) .
C036 C011 Ru3 73.1(8) .
C016 C011 Ru3 69.6(7) .
C037 C011 Ru3 129.9(10) .
C043 C012 C047 119.9(12) .
C043 C012 C049 120.7(12) .
C047 C012 C049 119.4(12) .
C043 C012 Ru1 70.3(8) .
C047 C012 Ru1 71.5(7) .
C049 C012 Ru1 128.6(8) .
C042 C013 C041 121.4(12) .
C042 C013 C028 120.2(12) .
C041 C013 C028 118.4(13) .
C042 C013 Ru3 74.9(8) .
C041 C013 Ru3 71.9(7) .
C028 C013 Ru3 125.4(9) .
C023 C014 C010 122.5(9) .
C023 C014 S006 117.6(8) .
C010 C014 S006 119.9(8) .
C026 C015 C025 118.0(10) .
C026 C015 C033 121.4(11) .
C025 C015 C033 120.4(11) .
C026 C015 Ru2 69.2(6) .
C025 C015 Ru2 68.1(6) .
C033 C015 Ru2 130.1(8) .
C042 C016 C011 122.0(12) .
C042 C016 C048 120.6(12) .
C011 C016 C048 117.4(13) .
C042 C016 Ru3 74.3(7) .
C011 C016 Ru3 71.7(7) .
C048 C016 Ru3 128.2(9) .
C010 C017 C021 120.3(10) .
C010 C017 S008 120.4(8) .
C021 C017 S008 119.3(8) .
C019 C018 C024 120.5(12) .
C019 C018 C034 121.2(13) .
C024 C018 C034 118.3(13) .
C019 C018 Ru2 71.1(7) .
C024 C018 Ru2 69.4(7) .
C034 C018 Ru2 130.2(9) .
C018 C019 C026 120.3(12) .
C018 C019 C040 120.6(12) .
C026 C019 C040 119.1(11) .
C018 C019 Ru2 72.3(7) .
C026 C019 Ru2 70.1(7) .
C040 C019 Ru2 128.6(9) .
C022 C021 C017 119.8(9) .
C022 C021 S009 118.5(8) .
C017 C021 S009 121.6(8) .
C021 C022 C023 120.2(9) .
C021 C022 S007 119.3(8) .
C023 C022 S007 120.4(8) .
C014 C023 C022 117.5(10) .
C014 C023 S005 121.1(9) .
C022 C023 S005 121.4(9) .
C025 C024 C018 119.6(12) .
C025 C024 C050 120.8(12) .
C018 C024 C050 119.6(12) .
C025 C024 Ru2 70.3(7) .
C018 C024 Ru2 72.9(7) .
C050 C024 Ru2 129.6(9) .
C024 C025 C015 120.8(11) .
C024 C025 C044 120.8(12) .
C015 C025 C044 118.4(11) .
C024 C025 Ru2 71.6(7) .
C015 C025 Ru2 73.9(7) .
C044 C025 Ru2 126.9(9) .
C015 C026 C019 120.4(11) .
C015 C026 C031 120.4(11) .
C019 C026 C031 119.1(12) .
C015 C026 Ru2 73.1(7) .
C019 C026 Ru2 71.8(7) .
C031 C026 Ru2 131.0(8) .
C032 C029 C047 119.3(13) .
C032 C029 C035 121.1(14) .
C047 C029 C035 119.5(15) .
C032 C029 Ru1 71.3(8) .
C047 C029 Ru1 70.6(7) .
C035 C029 Ru1 133.4(9) .
C045 C032 C029 120.5(13) .
C045 C032 C051 121.0(16) .
C029 C032 C051 118.5(16) .
C045 C032 Ru1 70.8(8) .
C029 C032 Ru1 71.4(7) .
C051 C032 Ru1 130.6(10) .
C041 C036 C011 121.2(12) .
C041 C036 C046 120.1(13) .
C011 C036 C046 118.6(13) .
C041 C036 Ru3 69.7(7) .
C011 C036 Ru3 70.4(8) .
C046 C036 Ru3 130.8(10) .
C036 C041 C013 118.6(12) .
C036 C041 C030 120.9(12) .
C013 C041 C030 120.4(13) .
C036 C041 Ru3 73.8(8) .
C013 C041 Ru3 69.1(7) .
C030 C041 Ru3 131.0(9) .
C016 C042 C013 117.9(12) .
C016 C042 C020 123.4(11) .
C013 C042 C020 118.4(12) .
C016 C042 Ru3 69.4(7) .
C013 C042 Ru3 67.9(7) .
C020 C042 Ru3 129.0(8) .
C012 C043 C045 121.2(14) .
C012 C043 C039 118.9(13) .
C045 C043 C039 119.8(14) .
C012 C043 Ru1 72.7(8) .
C045 C043 Ru1 72.5(8) .
C039 C043 Ru1 128.5(9) .
C032 C045 C043 119.7(14) .
C032 C045 C027 118.5(16) .
C043 C045 C027 121.8(16) .
C032 C045 Ru1 72.2(8) .
C043 C045 Ru1 69.5(8) .
C027 C045 Ru1 128.7(10) .
C029 C047 C012 119.3(13) .
C029 C047 C038 119.4(13) .
C012 C047 C038 121.3(12) .
C029 C047 Ru1 71.5(7) .
C012 C047 Ru1 70.3(7) .
C038 C047 Ru1 128.7(9) .
C101 C107 C101 127(4) 2_655
C107 C101 C107 106(5) 3_665

loop_
_geom_bond_atom_site_label_1
_geom_bond_atom_site_label_2
_geom_bond_distance
_geom_bond_site_symmetry_2
Ru2 C025 2.167(12) .
Ru2 C024 2.184(12) .
Ru2 C026 2.191(11) .
Ru2 C019 2.215(12) .
Ru2 C018 2.230(12) .
Ru2 C015 2.243(11) .
Ru2 S008 2.259(3) .
Ru2 S004 2.259(3) .
Ru1 C043 2.169(14) .
Ru1 C012 2.199(11) .
Ru1 C045 2.208(14) .
Ru1 C047 2.215(12) .
Ru1 C032 2.225(12) .
Ru1 C029 2.226(12) .
Ru1 S009 2.250(3) .
Ru1 S007 2.260(3) .
Ru3 C013 2.154(13) .
Ru3 C016 2.182(13) .
Ru3 C041 2.192(13) .
Ru3 C011 2.210(13) .
Ru3 C042 2.244(12) .
Ru3 C036 2.244(13) .
Ru3 S006 2.254(3) .
Ru3 S005 2.263(3) .
S004 C010 1.751(10) .
S005 C023 1.747(11) .
S006 C014 1.765(10) .
S007 C022 1.750(10) .
S008 C017 1.759(11) .
S009 C021 1.753(10) .
C010 C017 1.365(15) .
C010 C014 1.405(15) .
C011 C036 1.397(19) .
C011 C016 1.457(19) .
C011 C037 1.51(2) .
C012 C043 1.385(18) .
C012 C047 1.441(18) .
C012 C049 1.506(18) .
C013 C042 1.406(18) .
C013 C041 1.453(18) .
C013 C028 1.525(18) .
C014 C023 1.388(16) .
C015 C026 1.432(18) .
C015 C025 1.440(17) .
C015 C033 1.499(16) .
C016 C042 1.383(19) .
C016 C048 1.55(2) .
C017 C021 1.426(14) .
C018 C019 1.395(18) .
C018 C024 1.429(18) .
C018 C034 1.516(17) .
C019 C026 1.438(17) .
C019 C040 1.507(17) .
C020 C042 1.519(17) .
C021 C022 1.393(15) .
C022 C023 1.436(15) .
C024 C025 1.423(17) .
C024 C050 1.490(18) .
C025 C044 1.497(17) .
C026 C031 1.501(17) .
C027 C045 1.52(2) .
C029 C032 1.42(2) .
C029 C047 1.440(18) .
C029 C035 1.514(19) .
C030 C041 1.535(18) .
C032 C045 1.41(2) .
C032 C051 1.49(2) .
C036 C041 1.392(19) .
C036 C046 1.537(18) .
C038 C047 1.524(18) .
C039 C043 1.52(2) .
C043 C045 1.43(2) .
C107 C101 1.42(4) .
C107 C101 1.44(4) 2_655
C101 C107 1.44(4) 3_665
